data_7158766
loop_
_publ_author_name
'Ravi Singh, Krishna'
'Santhosh, Chikkappaiahnayaka'
'Swaroop, Toreshettahally R.'
'Sadashiva, Maralinganadoddi P.'

_publ_section_title
;
 The regioselective synthesis of 2,5- and 4,5-disubstituted thiazoles
 <i>via</i> the cyclization of 2-oxo-2-(amino)ethanedithioates with
 isocyanides.
;
_journal_issue 29
_journal_name_full 'Organic &amp; biomolecular chemistry'
_journal_page_first 5771
_journal_page_last 5778
_journal_paper_doi 10.1039/d2ob00837h
_journal_volume 20
_journal_year 2022
_chemical_formula_moiety 'C13 H11 Br N2 O3 S'
_chemical_formula_sum 'C13 H11 Br N2 O3 S'
_chemical_formula_weight 355.21
_space_group_crystal_system monoclinic
_space_group_IT_number 14
_space_group_name_Hall '-P 2ybc'
_space_group_name_H-M_alt 'P 1 21/c 1'
_atom_sites_solution_hydrogens geom
_audit_creation_date 2021-09-26
_audit_creation_method
;
Olex2 1.5
(compiled 2021.08.20 svn.r13c4697 for OlexSys, GUI svn.r6394)
;
_audit_update_record
;
2021-11-01 deposited with the CCDC.	2022-06-22 downloaded from the CCDC.
;
_cell_angle_alpha 90
_cell_angle_beta 94.190(4)
_cell_angle_gamma 90
_cell_formula_units_Z 4
_cell_length_a 6.5681(4)
_cell_length_b 14.0924(9)
_cell_length_c 15.4674(10)
_cell_measurement_reflns_used 9895
_cell_measurement_temperature 297.00
_cell_measurement_theta_max 70.17
_cell_measurement_theta_min 4.25
_cell_volume 1427.84(16)
_computing_cell_refinement 'SAINT V8.40B (?, 2016)'
_computing_data_reduction 'SAINT V8.40B (?, 2016)'
_computing_molecular_graphics 'Olex2 1.5 (Dolomanov et al., 2009)'
_computing_publication_material 'Olex2 1.5 (Dolomanov et al., 2009)'
_computing_structure_refinement 'SHELXL 2018/3 (Sheldrick, 2015)'
_computing_structure_solution 'SHELXT 2018/2 (Sheldrick, 2018)'
_diffrn_ambient_temperature 297.00
_diffrn_measured_fraction_theta_full 0.995
_diffrn_measured_fraction_theta_max 0.989
_diffrn_measurement_device_type 'Bruker D8 VENTURE diffractometer with PHOTON II detector'
_diffrn_measurement_method '\w and \f scan'
_diffrn_radiation_type CuK\a
_diffrn_radiation_wavelength 1.54178
_diffrn_reflns_av_R_equivalents 0.0530
_diffrn_reflns_av_unetI/netI 0.0282
_diffrn_reflns_Laue_measured_fraction_full 0.995
_diffrn_reflns_Laue_measured_fraction_max 0.989
_diffrn_reflns_limit_h_max 7
_diffrn_reflns_limit_h_min -7
_diffrn_reflns_limit_k_max 17
_diffrn_reflns_limit_k_min -17
_diffrn_reflns_limit_l_max 18
_diffrn_reflns_limit_l_min -18
_diffrn_reflns_number 23502
_diffrn_reflns_point_group_measured_fraction_full 0.995
_diffrn_reflns_point_group_measured_fraction_max 0.989
_diffrn_reflns_theta_full 67.679
_diffrn_reflns_theta_max 70.436
_diffrn_reflns_theta_min 4.249
_exptl_absorpt_coefficient_mu 5.380
_exptl_absorpt_correction_T_max 0.6617
_exptl_absorpt_correction_T_min 0.2288
_exptl_absorpt_correction_type multi-scan
_exptl_absorpt_process_details
;
SADABS-2016/2 (Bruker,2016) was used for absorption correction.
wR2(int) was 0.1534 before and 0.0921 after correction.
The Ratio of minimum to maximum transmission is 0.3458.
The \l/2 correction factor is Not present.
;
_exptl_crystal_colour colourless
_exptl_crystal_colour_primary colourless
_exptl_crystal_density_diffrn 1.652
_exptl_crystal_description block
_exptl_crystal_F_000 712
_exptl_crystal_size_max 0.2
_exptl_crystal_size_mid 0.18
_exptl_crystal_size_min 0.15
_refine_diff_density_max 0.947
_refine_diff_density_min -0.423
_refine_diff_density_rms 0.092
_refine_ls_extinction_method none
_refine_ls_goodness_of_fit_ref 1.330
_refine_ls_hydrogen_treatment constr
_refine_ls_matrix_type full
_refine_ls_number_parameters 182
_refine_ls_number_reflns 2689
_refine_ls_number_restraints 0
_refine_ls_restrained_S_all 1.330
_refine_ls_R_factor_all 0.0798
_refine_ls_R_factor_gt 0.0686
_refine_ls_shift/su_max 0.000
_refine_ls_shift/su_mean 0.000
_refine_ls_structure_factor_coef Fsqd
_refine_ls_weighting_details 'w=1/[\s^2^(Fo^2^)+5.7894P] where P=(Fo^2^+2Fc^2^)/3'
_refine_ls_weighting_scheme calc
_refine_ls_wR_factor_gt 0.1440
_refine_ls_wR_factor_ref 0.1507
_reflns_Friedel_coverage 0.000
_reflns_number_gt 2295
_reflns_number_total 2689
_reflns_threshold_expression 'I > 2\s(I)'
_cod_data_source_file d2ob00837h2.cif
_cod_data_source_block 4b
_cod_depositor_comments 'Adding full bibliography for 7158765--7158766.cif.'
_cod_database_code 7158766
_shelx_shelxl_version_number 2018/3
_shelx_space_group_comment
;
The symmetry employed for this shelxl refinement is uniquely defined
by the following loop, which should always be used as a source of
symmetry information in preference to the above space-group names.
They are only intended as comments.
;
_shelx_estimated_absorpt_t_max 0.499
_shelx_estimated_absorpt_t_min 0.413
_olex2_refinement_description
;
1. Fixed Uiso
 At 1.2 times of:
  All C(H) groups, All C(H,H) groups, All N(H) groups
 At 1.5 times of:
  All C(H,H,H) groups
2.a Secondary CH2 refined with riding coordinates:
 C19(H19A,H19B)
2.b Aromatic/amide H refined with riding coordinates:
 N8(H8), C6(H6), C7(H7), C4(H4), C3(H3), C13(H13)
2.c Idealised Me refined as rotating group:
 C20(H20A,H20B,H20C)
;
_olex2_submission_special_instructions 'No special instructions were received'

loop_
_space_group_symop_operation_xyz
'x, y, z'
'-x, y+1/2, -z+1/2'
'-x, -y, -z'
'x, -y-1/2, z-1/2'

loop_
_atom_site_label
_atom_site_type_symbol
_atom_site_fract_x
_atom_site_fract_y
_atom_site_fract_z
_atom_site_U_iso_or_equiv
_atom_site_adp_type
_atom_site_occupancy
_atom_site_site_symmetry_order
_atom_site_calc_flag
_atom_site_refinement_flags_posn
_atom_site_refinement_flags_adp
_atom_site_refinement_flags_occupancy
_atom_site_disorder_assembly
_atom_site_disorder_group
Br1 Br 1.12946(10) 0.41802(6) 0.90936(5) 0.0692(3) Uani 1 1 d . . . . .
S12 S -0.1053(2) 0.63900(12) 0.60033(11) 0.0576(4) Uani 1 1 d . . . . .
O18 O -0.2409(6) 0.3084(3) 0.5728(3) 0.0504(10) Uani 1 1 d . . . . .
O17 O 0.0740(6) 0.3185(3) 0.6376(3) 0.0595(11) Uani 1 1 d . . . . .
N8 N 0.3189(7) 0.4653(3) 0.6990(3) 0.0471(11) Uani 1 1 d . . . . .
H8 H 0.266002 0.412640 0.680426 0.056 Uiso 1 1 calc R U . . .
N14 N -0.2935(7) 0.4880(4) 0.5522(3) 0.0520(12) Uani 1 1 d . . . . .
O10 O 0.2689(8) 0.6251(3) 0.6959(4) 0.0865(18) Uani 1 1 d . . . . .
C5 C 0.5066(8) 0.4588(4) 0.7486(4) 0.0405(12) Uani 1 1 d . . . . .
C6 C 0.6202(9) 0.5372(4) 0.7793(4) 0.0516(14) Uani 1 1 d . . . . .
H6 H 0.572455 0.598281 0.767394 0.062 Uiso 1 1 calc R U . . .
C7 C 0.8040(9) 0.5238(5) 0.8274(4) 0.0534(15) Uani 1 1 d . . . . .
H7 H 0.878559 0.575944 0.848695 0.064 Uiso 1 1 calc R U . . .
C2 C 0.8763(8) 0.4337(5) 0.8437(4) 0.0494(14) Uani 1 1 d . . . . .
C16 C -0.0798(8) 0.3562(4) 0.6051(4) 0.0435(12) Uani 1 1 d . . . . .
C15 C -0.1134(8) 0.4597(4) 0.5962(4) 0.0438(12) Uani 1 1 d . . . . .
C4 C 0.5845(9) 0.3688(4) 0.7660(4) 0.0523(15) Uani 1 1 d . . . . .
H4 H 0.511465 0.316125 0.744951 0.063 Uiso 1 1 calc R U . . .
C3 C 0.7671(9) 0.3558(5) 0.8136(4) 0.0527(15) Uani 1 1 d . . . . .
H3 H 0.816344 0.294965 0.825258 0.063 Uiso 1 1 calc R U . . .
C11 C 0.0112(8) 0.5329(4) 0.6268(4) 0.0462(13) Uani 1 1 d . . . . .
C9 C 0.2132(9) 0.5442(4) 0.6773(4) 0.0506(14) Uani 1 1 d . . . . .
C13 C -0.3059(9) 0.5802(5) 0.5500(4) 0.0561(16) Uani 1 1 d . . . . .
H13 H -0.417104 0.611722 0.522578 0.067 Uiso 1 1 calc R U . . .
C19 C -0.2310(10) 0.2046(4) 0.5783(4) 0.0563(16) Uani 1 1 d . . . . .
H19A H -0.215333 0.184255 0.638350 0.068 Uiso 1 1 calc R U . . .
H19B H -0.116671 0.180698 0.548495 0.068 Uiso 1 1 calc R U . . .
C20 C -0.4295(12) 0.1691(5) 0.5355(5) 0.076(2) Uani 1 1 d . . . . .
H20A H -0.443122 0.190306 0.476358 0.115 Uiso 1 1 calc R U . . .
H20B H -0.540894 0.193346 0.565792 0.115 Uiso 1 1 calc R U . . .
H20C H -0.431276 0.101006 0.536955 0.115 Uiso 1 1 calc R U . . .

loop_
_atom_site_aniso_label
_atom_site_aniso_U_11
_atom_site_aniso_U_22
_atom_site_aniso_U_33
_atom_site_aniso_U_23
_atom_site_aniso_U_13
_atom_site_aniso_U_12
Br1 0.0414(4) 0.0927(6) 0.0703(5) 0.0076(4) -0.0165(3) 0.0018(4)
S12 0.0470(8) 0.0538(9) 0.0696(10) 0.0057(8) -0.0115(7) 0.0029(7)
O18 0.038(2) 0.051(2) 0.060(2) -0.0002(19) -0.0069(18) -0.0023(17)
O17 0.045(2) 0.053(2) 0.077(3) 0.000(2) -0.018(2) 0.0005(19)
N8 0.034(2) 0.053(3) 0.052(3) -0.007(2) -0.009(2) 0.002(2)
N14 0.037(3) 0.057(3) 0.060(3) 0.008(2) -0.011(2) 0.002(2)
O10 0.067(3) 0.052(3) 0.132(5) -0.009(3) -0.051(3) 0.001(2)
C5 0.030(3) 0.048(3) 0.043(3) -0.001(2) -0.001(2) -0.001(2)
C6 0.042(3) 0.049(3) 0.062(4) -0.001(3) -0.009(3) -0.002(3)
C7 0.040(3) 0.068(4) 0.051(3) -0.005(3) -0.005(3) -0.003(3)
C2 0.030(3) 0.073(4) 0.044(3) 0.003(3) -0.005(2) 0.003(3)
C16 0.035(3) 0.050(3) 0.045(3) -0.002(2) -0.005(2) -0.001(2)
C15 0.032(3) 0.054(3) 0.044(3) 0.005(3) -0.003(2) 0.001(2)
C4 0.046(3) 0.045(3) 0.064(4) -0.005(3) -0.012(3) -0.005(3)
C3 0.036(3) 0.062(4) 0.058(4) 0.000(3) -0.008(3) 0.006(3)
C11 0.037(3) 0.053(3) 0.048(3) 0.007(3) -0.003(2) 0.004(3)
C9 0.040(3) 0.053(3) 0.057(4) -0.007(3) -0.006(3) -0.002(3)
C13 0.038(3) 0.059(4) 0.068(4) 0.007(3) -0.013(3) 0.005(3)
C19 0.053(4) 0.045(3) 0.069(4) -0.004(3) -0.008(3) 0.000(3)
C20 0.068(5) 0.067(4) 0.090(5) 0.003(4) -0.022(4) -0.013(4)

loop_
_atom_type_symbol
_atom_type_description
_atom_type_scat_dispersion_real
_atom_type_scat_dispersion_imag
_atom_type_scat_source
C C 0.0181 0.0091 'International Tables Vol C Tables 4.2.6.8 and 6.1.1.4'
H H 0.0000 0.0000 'International Tables Vol C Tables 4.2.6.8 and 6.1.1.4'
Br Br -0.6763 1.2805 'International Tables Vol C Tables 4.2.6.8 and 6.1.1.4'
N N 0.0311 0.0180 'International Tables Vol C Tables 4.2.6.8 and 6.1.1.4'
O O 0.0492 0.0322 'International Tables Vol C Tables 4.2.6.8 and 6.1.1.4'
S S 0.3331 0.5567 'International Tables Vol C Tables 4.2.6.8 and 6.1.1.4'

loop_
_geom_angle_atom_site_label_1
_geom_angle_atom_site_label_2
_geom_angle_atom_site_label_3
_geom_angle
_geom_angle_site_symmetry_1
_geom_angle_site_symmetry_3
_geom_angle_publ_flag
C13 S12 C11 90.1(3) . . ?
C16 O18 C19 117.1(4) . . ?
C5 N8 H8 116.3 . . ?
C9 N8 H8 116.3 . . ?
C9 N8 C5 127.4(5) . . ?
C13 N14 C15 110.5(5) . . ?
C6 C5 N8 124.0(5) . . ?
C4 C5 N8 117.5(5) . . ?
C4 C5 C6 118.5(5) . . ?
C5 C6 H6 120.1 . . ?
C7 C6 C5 119.9(6) . . ?
C7 C6 H6 120.1 . . ?
C6 C7 H7 119.9 . . ?
C2 C7 C6 120.1(6) . . ?
C2 C7 H7 119.9 . . ?
C7 C2 Br1 119.0(5) . . ?
C7 C2 C3 120.7(5) . . ?
C3 C2 Br1 120.3(5) . . ?
O18 C16 C15 111.0(4) . . ?
O17 C16 O18 123.4(5) . . ?
O17 C16 C15 125.6(5) . . ?
N14 C15 C16 116.5(5) . . ?
C11 C15 N14 114.8(5) . . ?
C11 C15 C16 128.7(5) . . ?
C5 C4 H4 119.3 . . ?
C3 C4 C5 121.4(6) . . ?
C3 C4 H4 119.3 . . ?
C2 C3 H3 120.3 . . ?
C4 C3 C2 119.3(6) . . ?
C4 C3 H3 120.3 . . ?
C15 C11 S12 109.1(4) . . ?
C15 C11 C9 137.7(5) . . ?
C9 C11 S12 113.2(4) . . ?
N8 C9 C11 117.7(5) . . ?
O10 C9 N8 125.0(5) . . ?
O10 C9 C11 117.3(5) . . ?
S12 C13 H13 122.3 . . ?
N14 C13 S12 115.5(4) . . ?
N14 C13 H13 122.3 . . ?
O18 C19 H19A 110.6 . . ?
O18 C19 H19B 110.6 . . ?
O18 C19 C20 105.8(5) . . ?
H19A C19 H19B 108.7 . . ?
C20 C19 H19A 110.6 . . ?
C20 C19 H19B 110.6 . . ?
C19 C20 H20A 109.5 . . ?
C19 C20 H20B 109.5 . . ?
C19 C20 H20C 109.5 . . ?
H20A C20 H20B 109.5 . . ?
H20A C20 H20C 109.5 . . ?
H20B C20 H20C 109.5 . . ?

loop_
_geom_bond_atom_site_label_1
_geom_bond_atom_site_label_2
_geom_bond_distance
_geom_bond_site_symmetry_2
_geom_bond_publ_flag
Br1 C2 1.897(5) . ?
S12 C11 1.715(6) . ?
S12 C13 1.697(6) . ?
O18 C16 1.321(6) . ?
O18 C19 1.466(7) . ?
O17 C16 1.217(6) . ?
N8 H8 0.8600 . ?
N8 C5 1.406(6) . ?
N8 C9 1.341(7) . ?
N14 C15 1.380(7) . ?
N14 C13 1.303(8) . ?
O10 C9 1.225(7) . ?
C5 C6 1.397(8) . ?
C5 C4 1.386(8) . ?
C6 H6 0.9300 . ?
C6 C7 1.384(8) . ?
C7 H7 0.9300 . ?
C7 C2 1.372(9) . ?
C2 C3 1.374(9) . ?
C16 C15 1.481(8) . ?
C15 C11 1.378(8) . ?
C4 H4 0.9300 . ?
C4 C3 1.373(8) . ?
C3 H3 0.9300 . ?
C11 C9 1.499(8) . ?
C13 H13 0.9300 . ?
C19 H19A 0.9700 . ?
C19 H19B 0.9700 . ?
C19 C20 1.504(9) . ?
C20 H20A 0.9600 . ?
C20 H20B 0.9600 . ?
C20 H20C 0.9600 . ?

loop_
_geom_torsion_atom_site_label_1
_geom_torsion_atom_site_label_2
_geom_torsion_atom_site_label_3
_geom_torsion_atom_site_label_4
_geom_torsion
_geom_torsion_site_symmetry_1
_geom_torsion_site_symmetry_2
_geom_torsion_site_symmetry_3
_geom_torsion_site_symmetry_4
_geom_torsion_publ_flag
Br1 C2 C3 C4 -179.8(5) . . . . ?
S12 C11 C9 N8 -178.2(5) . . . . ?
S12 C11 C9 O10 2.0(8) . . . . ?
O18 C16 C15 N14 -4.2(7) . . . . ?
O18 C16 C15 C11 175.1(6) . . . . ?
O17 C16 C15 N14 175.9(6) . . . . ?
O17 C16 C15 C11 -4.7(10) . . . . ?
N8 C5 C6 C7 -179.7(6) . . . . ?
N8 C5 C4 C3 179.7(6) . . . . ?
N14 C15 C11 S12 0.9(7) . . . . ?
N14 C15 C11 C9 179.1(7) . . . . ?
C5 N8 C9 O10 2.4(11) . . . . ?
C5 N8 C9 C11 -177.4(5) . . . . ?
C5 C6 C7 C2 1.1(9) . . . . ?
C5 C4 C3 C2 -0.8(10) . . . . ?
C6 C5 C4 C3 1.2(9) . . . . ?
C6 C7 C2 Br1 179.7(5) . . . . ?
C6 C7 C2 C3 -0.7(9) . . . . ?
C7 C2 C3 C4 0.6(10) . . . . ?
C16 O18 C19 C20 -178.7(5) . . . . ?
C16 C15 C11 S12 -178.5(5) . . . . ?
C16 C15 C11 C9 -0.3(12) . . . . ?
C15 N14 C13 S12 -0.3(7) . . . . ?
C15 C11 C9 N8 3.6(11) . . . . ?
C15 C11 C9 O10 -176.2(7) . . . . ?
C4 C5 C6 C7 -1.4(9) . . . . ?
C11 S12 C13 N14 0.7(6) . . . . ?
C9 N8 C5 C6 -4.2(9) . . . . ?
C9 N8 C5 C4 177.5(6) . . . . ?
C13 S12 C11 C15 -0.9(5) . . . . ?
C13 S12 C11 C9 -179.6(5) . . . . ?
C13 N14 C15 C16 179.1(5) . . . . ?
C13 N14 C15 C11 -0.4(8) . . . . ?
C19 O18 C16 O17 0.8(9) . . . . ?
C19 O18 C16 C15 -179.1(5) . . . . ?
